data_1558979
loop_
_publ_author_name
'Huang, Fanping'
'Zheng, Xuejuan'
'Lin, Xinlei'
'Ding, Lin-Ting'
'Zhuo, Qingde'
'Wen, Ting-Bin'
'Zhang, Hong'
'Xia, Haiping'

_publ_section_title
;
 Extension of Simmons--Smith Reaction to Metal-Carbynes: Efficient
 Synthesis of Metallacyclopropenes with \s-Aromaticity
;
_journal_name_full 'Chemical Science'
_journal_paper_doi 10.1039/D0SC03215H
_journal_year 2020
_chemical_formula_moiety 'C67 H59 I O2 Os P3, I'
_chemical_formula_sum 'C67 H59 I2 O2 Os P3'
_chemical_formula_weight 1433.05
_space_group_crystal_system monoclinic
_space_group_IT_number 14
_space_group_name_Hall '-P 2yn'
_space_group_name_H-M_alt 'P 1 21/n 1'
_atom_sites_solution_hydrogens geom
_atom_sites_solution_primary iterative
_audit_creation_date 2020-08-27
_audit_creation_method
;
Olex2 1.2
(compiled 2018.05.29 svn.r3508 for OlexSys, GUI svn.r5506)
;
_audit_update_record
;
2020-08-28 deposited with the CCDC.	2020-09-01 downloaded from the CCDC.
;
_cell_angle_alpha 90
_cell_angle_beta 102.2220(10)
_cell_angle_gamma 90
_cell_formula_units_Z 4
_cell_length_a 18.5224(2)
_cell_length_b 12.6665(2)
_cell_length_c 29.5255(4)
_cell_measurement_reflns_used 28570
_cell_measurement_temperature 100.00(10)
_cell_measurement_theta_max 67.6030
_cell_measurement_theta_min 3.0530
_cell_volume 6770.09(16)
_computing_cell_refinement 'CrysAlisPro 1.171.40.80a (Rigaku OD, 2020)'
_computing_data_collection 'CrysAlisPro 1.171.40.80a (Rigaku OD, 2020)'
_computing_data_reduction 'CrysAlisPro 1.171.40.80a (Rigaku OD, 2020)'
_computing_molecular_graphics 'Olex2 (Dolomanov et al., 2009)'
_computing_publication_material 'Olex2 (Dolomanov et al., 2009)'
_computing_structure_refinement 'ShelXL (Sheldrick, 2015)'
_computing_structure_solution 'olex2.solve (Bourhis et al., 2015)'
_diffrn_ambient_environment N~2~
_diffrn_ambient_temperature 100.00(10)
_diffrn_detector 'Hybrid Pixel Array Detector'
_diffrn_detector_area_resol_mean 10.0000
_diffrn_detector_type HyPix
_diffrn_measured_fraction_theta_full 0.995
_diffrn_measured_fraction_theta_max 0.995
_diffrn_measurement_details
;
List of Runs (angles in degrees, time in seconds):

  # Type    Start    End  Width  t~exp~   \w     \q     \k     \f   Frames
#--------------------------------------------------------------------------
  1  \w    104.00 166.00   0.50    0.20    --   93.75 100.00-158.00  124
  2  \w     61.00 110.00   0.50    0.20    --   93.75-100.00  96.00   98
  3  \w     20.00  55.00   0.50    0.11    --   43.22-100.00  96.00   70
  4  \w     67.00  97.00   0.50    0.20    --   93.75  30.00 150.00   60
  5  \w    117.00 174.00   0.50    0.20    --   93.75  30.00 150.00  114
  6  \w     12.00  37.00   0.50    0.11    --  -43.22  19.00-120.00   50
  7  \w    -31.00  36.00   0.50    0.11    --  -43.22  38.00 -60.00  134
  8  \w    -69.00 -31.00   0.50    0.20    --  -90.25  61.00 -30.00   76
  9  \w    -40.00 -15.00   0.50    0.20    --  -90.25  61.00-150.00   50
 10  \w    -67.00 -26.00   0.50    0.20    --  -90.25  61.00  30.00   82
 11  \w    -51.00 -13.00   0.50    0.20    --  -90.25  45.00 150.00   76
 12  \w    -61.00 -20.00   0.50    0.20    --  -90.25  61.00  60.00   82
 13  \w    -43.00 -17.00   0.50    0.20    --  -90.25  45.00  30.00   52
 14  \w    -39.00 -13.00   0.50    0.20    --  -90.25  45.00-120.00   52
 15  \w    -50.00 -14.00   0.50    0.20    --  -90.25  45.00-150.00   72
 16  \w    -49.00 -23.00   0.50    0.20    --  -90.25 100.00-158.00   52
 17  \w    -72.00 -46.00   0.50    0.11    --  -43.22 100.00-158.00   52
 18  \w    -21.00  25.00   0.50    0.11    --  -43.22 100.00-158.00   92
 19  \w   -114.00 -72.00   0.50    0.11    --  -43.22-125.00-120.00   84
 20  \w   -117.00 -71.00   0.50    0.11    --  -43.22-125.00 -90.00   92
 21  \w   -125.00-100.00   0.50    0.20    --  -90.25-100.00  96.00   50
 22  \w   -111.00 -86.00   0.50    0.11    --  -43.22-125.00 150.00   50
 23  \w   -150.00-112.00   0.50    0.20    --  -90.25 -61.00 120.00   76
 24  \w    -95.00 -66.00   0.50    0.20    --  -90.25 -61.00 120.00   58
 25  \w     32.00  57.00   0.50    0.20    --   93.75 -61.00  90.00   50
 26  \w     24.00  50.00   0.50    0.20    --   93.75 -45.00  30.00   52
 27  \w     22.00  48.00   0.50    0.20    --   93.75 -45.00 -30.00   52
 28  \w     24.00  50.00   0.50    0.20    --   93.75 -45.00 -90.00   52
 29  \w     34.00  71.00   0.50    0.20    --   93.75 -61.00-120.00   74
 30  \w     17.00  49.00   0.50    0.20    --   93.75 -45.00-180.00   64
 31  \w     20.00  50.00   0.50    0.20    --   93.75 -45.00-150.00   60
 32  \w     17.00  42.00   0.50    0.20    --   93.75 -45.00-120.00   50
 33  \w     18.00  51.00   0.50    0.20    --   93.75 -45.00 -60.00   66
;
_diffrn_measurement_device 'four-circle diffractometer'
_diffrn_measurement_device_type 'XtaLAB Synergy, Dualflex, HyPix'
_diffrn_measurement_method '\w scans'
_diffrn_orient_matrix_type 'CrysAlisPro convention (1999,Acta A55,543-557)'
_diffrn_orient_matrix_UB_11 0.0333075000
_diffrn_orient_matrix_UB_12 0.0074495000
_diffrn_orient_matrix_UB_13 -0.0435141000
_diffrn_orient_matrix_UB_21 0.0705246000
_diffrn_orient_matrix_UB_22 -0.0556002000
_diffrn_orient_matrix_UB_23 0.0261577000
_diffrn_orient_matrix_UB_31 -0.0340509000
_diffrn_orient_matrix_UB_32 -0.1078806000
_diffrn_orient_matrix_UB_33 -0.0165142000
_diffrn_radiation_monochromator mirror
_diffrn_radiation_probe x-ray
_diffrn_radiation_type CuK\a
_diffrn_radiation_wavelength 1.54184
_diffrn_reflns_av_R_equivalents 0.0375
_diffrn_reflns_av_unetI/netI 0.0308
_diffrn_reflns_Laue_measured_fraction_full 0.995
_diffrn_reflns_Laue_measured_fraction_max 0.995
_diffrn_reflns_limit_h_max 21
_diffrn_reflns_limit_h_min -21
_diffrn_reflns_limit_k_max 13
_diffrn_reflns_limit_k_min -14
_diffrn_reflns_limit_l_max 31
_diffrn_reflns_limit_l_min -34
_diffrn_reflns_number 46265
_diffrn_reflns_point_group_measured_fraction_full 0.995
_diffrn_reflns_point_group_measured_fraction_max 0.995
_diffrn_reflns_theta_full 64.998
_diffrn_reflns_theta_max 64.998
_diffrn_reflns_theta_min 2.592
_diffrn_source 'micro-focus sealed X-ray tube'
_diffrn_source_type 'PhotonJet (Cu) X-ray Source'
_exptl_absorpt_coefficient_mu 11.681
_exptl_absorpt_correction_T_max 1.00000
_exptl_absorpt_correction_T_min 0.07275
_exptl_absorpt_correction_type multi-scan
_exptl_absorpt_process_details
;
CrysAlisPro 1.171.40.80a (Rigaku Oxford Diffraction, 2020)
Empirical absorption correction using spherical harmonics,
 implemented in SCALE3 ABSPACK scaling algorithm.
;
_exptl_crystal_colour red
_exptl_crystal_colour_primary red
_exptl_crystal_density_diffrn 1.406
_exptl_crystal_description block
_exptl_crystal_F_000 2816
_exptl_crystal_size_max 0.35
_exptl_crystal_size_mid 0.35
_exptl_crystal_size_min 0.2
_refine_diff_density_max 1.286
_refine_diff_density_min -1.589
_refine_diff_density_rms 0.122
_refine_ls_extinction_method none
_refine_ls_goodness_of_fit_ref 1.047
_refine_ls_hydrogen_treatment constr
_refine_ls_matrix_type full
_refine_ls_number_parameters 667
_refine_ls_number_reflns 11456
_refine_ls_number_restraints 0
_refine_ls_restrained_S_all 1.047
_refine_ls_R_factor_all 0.0328
_refine_ls_R_factor_gt 0.0316
_refine_ls_shift/su_max 0.002
_refine_ls_shift/su_mean 0.000
_refine_ls_structure_factor_coef Fsqd
_refine_ls_weighting_details 'w=1/[\s^2^(Fo^2^)+(0.0341P)^2^+29.0993P] where P=(Fo^2^+2Fc^2^)/3'
_refine_ls_weighting_scheme calc
_refine_ls_wR_factor_gt 0.0774
_refine_ls_wR_factor_ref 0.0781
_reflns_Friedel_coverage 0.000
_reflns_number_gt 11055
_reflns_number_total 11456
_reflns_threshold_expression 'I > 2\s(I)'
_cod_data_source_file d0sc03215h2.cif
_cod_data_source_block hfp-200702-2_sq
_cod_database_code 1558979
_shelx_shelxl_version_number 2014/7
_chemical_oxdiff_formula 'C94 O94 P94 Os94 Cl1 I1 '
_shelx_space_group_comment
;
The symmetry employed for this shelxl refinement is uniquely defined
by the following loop, which should always be used as a source of
symmetry information in preference to the above space-group names.
They are only intended as comments.
;
_shelx_estimated_absorpt_t_max 0.203
_shelx_estimated_absorpt_t_min 0.105
_diffrn_oxdiff_digest_frames
;
016a0d1304551607e6e1600bc35d56333f02318e272
;
_reflns_odcompleteness_completeness 99.78
_reflns_odcompleteness_iscentric 1
_reflns_odcompleteness_theta 62.30
_olex2_refinement_description
;
1. Fixed Uiso
 At 1.2 times of:
  All C(H) groups, All C(H,H) groups
 At 1.5 times of:
  All C(H,H,H) groups
2.a Secondary CH2 refined with riding coordinates:
 C8(H8A,H8B)
2.b Aromatic/amide H refined with riding coordinates:
 C1(H1), C3(H3), C5(H5), C15(H15), C16(H16), C17(H17), C18(H18), C19(H19),
 C21(H21), C22(H22), C23(H23), C24(H24), C25(H25), C27(H27), C28(H28), C29(H29),
  C30(H30), C31(H31), C33(H33), C34(H34), C35(H35), C36(H36), C37(H37),
 C39(H39), C40(H40), C41(H41), C42(H42), C43(H43), C45(H45), C46(H46), C47(H47),
  C48(H48), C49(H49), C51(H51), C52(H52), C53(H53), C54(H54), C55(H55),
 C57(H57), C58(H58), C59(H59), C60(H60), C61(H61), C64(H64), C65(H65), C66(H66),
  C67(H67), C63(H63)
2.c Fitted hexagon refined as free rotating group:
 C64(C65,C66,C67,C62,C63)
2.d Idealised Me refined as rotating group:
 C11(H11A,H11B,H11C), C12(H12A,H12B,H12C), C13(H13A,H13B,H13C)
;
_olex2_submission_special_instructions 'No special instructions were received'
_oxdiff_exptl_absorpt_empirical_details
;
Empirical correction (ABSPACK) includes:
- Absorption correction using spherical harmonics
- Frame scaling
;
_oxdiff_exptl_absorpt_empirical_full_max 7.972
_oxdiff_exptl_absorpt_empirical_full_min 0.735

loop_
_space_group_symop_operation_xyz
'x, y, z'
'-x+1/2, y+1/2, -z+1/2'
'-x, -y, -z'
'x-1/2, -y-1/2, z-1/2'

loop_
_atom_site_label
_atom_site_type_symbol
_atom_site_fract_x
_atom_site_fract_y
_atom_site_fract_z
_atom_site_U_iso_or_equiv
_atom_site_adp_type
_atom_site_occupancy
_atom_site_site_symmetry_order
_atom_site_calc_flag
_atom_site_refinement_flags_posn
_atom_site_refinement_flags_adp
_atom_site_refinement_flags_occupancy
_atom_site_disorder_assembly
_atom_site_disorder_group
Os1 Os 0.51826(2) 0.76755(2) 0.16211(2) 0.00491(5) Uani 1 1 d . . . . .
I1 I 0.57789(2) 0.95538(2) 0.13277(2) 0.01394(7) Uani 1 1 d . . . . .
I2 I 0.23845(2) 0.90748(2) 0.35448(2) 0.02071(7) Uani 1 1 d . . . . .
P1 P 0.53199(5) 0.67855(8) 0.09231(3) 0.00775(19) Uani 1 1 d . . . . .
P2 P 0.50173(5) 0.84946(7) 0.23357(3) 0.00637(18) Uani 1 1 d . . . . .
P3 P 0.26522(5) 0.82098(8) 0.09866(3) 0.00873(19) Uani 1 1 d . . . . .
O1 O 0.64594(14) 0.4967(2) 0.26178(9) 0.0135(6) Uani 1 1 d . . . . .
O2 O 0.55237(14) 0.3827(2) 0.23558(9) 0.0115(6) Uani 1 1 d . . . . .
C1 C 0.4209(2) 0.8287(3) 0.12651(13) 0.0095(8) Uani 1 1 d . . . . .
H1 H 0.4202 0.8925 0.1108 0.011 Uiso 1 1 calc R . . . .
C2 C 0.3554(2) 0.7743(3) 0.12580(13) 0.0090(8) Uani 1 1 d . . . . .
C3 C 0.3653(2) 0.6782(3) 0.15048(13) 0.0095(8) Uani 1 1 d . . . . .
H3 H 0.3266 0.6338 0.1534 0.011 Uiso 1 1 calc R . . . .
C4 C 0.4391(2) 0.6563(3) 0.17011(13) 0.0087(8) Uani 1 1 d . . . . .
C5 C 0.4619(2) 0.5619(3) 0.19428(13) 0.0090(8) Uani 1 1 d . . . . .
H5 H 0.4300 0.5078 0.1984 0.011 Uiso 1 1 calc R . . . .
C6 C 0.5381(2) 0.5592(3) 0.21116(13) 0.0076(7) Uani 1 1 d . . . . .
C7 C 0.5709(2) 0.6498(3) 0.19908(12) 0.0082(7) Uani 1 1 d . . . . .
C8 C 0.6333(2) 0.7103(3) 0.19925(13) 0.0088(8) Uani 1 1 d . . . . .
H8A H 0.6670 0.6868 0.1803 0.011 Uiso 1 1 calc R . . . .
H8B H 0.6564 0.7449 0.2280 0.011 Uiso 1 1 calc R . . . .
C9 C 0.5849(2) 0.4770(3) 0.23905(13) 0.0101(8) Uani 1 1 d . . . . .
C10 C 0.5938(2) 0.2904(3) 0.25931(14) 0.0120(8) Uani 1 1 d . . . . .
C11 C 0.5409(2) 0.1999(3) 0.24314(16) 0.0187(9) Uani 1 1 d . . . . .
H11A H 0.4954 0.2120 0.2530 0.028 Uiso 1 1 calc GR . . . .
H11B H 0.5625 0.1349 0.2562 0.028 Uiso 1 1 calc GR . . . .
H11C H 0.5312 0.1955 0.2099 0.028 Uiso 1 1 calc GR . . . .
C12 C 0.6653(2) 0.2736(4) 0.24233(18) 0.0223(10) Uani 1 1 d . . . . .
H12A H 0.6549 0.2747 0.2091 0.033 Uiso 1 1 calc GR . . . .
H12B H 0.6863 0.2066 0.2532 0.033 Uiso 1 1 calc GR . . . .
H12C H 0.6996 0.3288 0.2541 0.033 Uiso 1 1 calc GR . . . .
C13 C 0.6064(3) 0.3056(4) 0.31135(15) 0.0222(10) Uani 1 1 d . . . . .
H13A H 0.6431 0.3592 0.3209 0.033 Uiso 1 1 calc GR . . . .
H13B H 0.6231 0.2404 0.3267 0.033 Uiso 1 1 calc GR . . . .
H13C H 0.5610 0.3266 0.3195 0.033 Uiso 1 1 calc GR . . . .
C14 C 0.4713(2) 0.7287(3) 0.03943(13) 0.0127(8) Uani 1 1 d . . . . .
C15 C 0.4942(2) 0.8203(4) 0.02069(14) 0.0183(9) Uani 1 1 d . . . . .
H15 H 0.5393 0.8503 0.0345 0.022 Uiso 1 1 calc R . . . .
C16 C 0.4512(3) 0.8677(4) -0.01817(15) 0.0234(10) Uani 1 1 d . . . . .
H16 H 0.4675 0.9288 -0.0304 0.028 Uiso 1 1 calc R . . . .
C17 C 0.3839(2) 0.8232(4) -0.03862(14) 0.0222(10) Uani 1 1 d . . . . .
H17 H 0.3547 0.8548 -0.0646 0.027 Uiso 1 1 calc R . . . .
C18 C 0.3600(2) 0.7328(4) -0.02080(15) 0.0262(11) Uani 1 1 d . . . . .
H18 H 0.3147 0.7035 -0.0347 0.031 Uiso 1 1 calc R . . . .
C19 C 0.4032(2) 0.6845(4) 0.01797(14) 0.0184(9) Uani 1 1 d . . . . .
H19 H 0.3869 0.6228 0.0297 0.022 Uiso 1 1 calc R . . . .
C20 C 0.6198(2) 0.6818(3) 0.07278(14) 0.0120(8) Uani 1 1 d . . . . .
C21 C 0.6243(2) 0.6212(4) 0.03371(14) 0.0174(9) Uani 1 1 d . . . . .
H21 H 0.5828 0.5848 0.0181 0.021 Uiso 1 1 calc R . . . .
C22 C 0.6897(2) 0.6147(4) 0.01806(15) 0.0202(9) Uani 1 1 d . . . . .
H22 H 0.6923 0.5734 -0.0076 0.024 Uiso 1 1 calc R . . . .
C23 C 0.7513(2) 0.6703(4) 0.04103(15) 0.0177(9) Uani 1 1 d . . . . .
H23 H 0.7957 0.6647 0.0312 0.021 Uiso 1 1 calc R . . . .
C24 C 0.7472(2) 0.7339(3) 0.07837(14) 0.0148(9) Uani 1 1 d . . . . .
H24 H 0.7879 0.7733 0.0928 0.018 Uiso 1 1 calc R . . . .
C25 C 0.6817(2) 0.7389(3) 0.09434(14) 0.0118(8) Uani 1 1 d . . . . .
H25 H 0.6794 0.7810 0.1198 0.014 Uiso 1 1 calc R . . . .
C26 C 0.5190(2) 0.5352(3) 0.09625(13) 0.0105(8) Uani 1 1 d . . . . .
C27 C 0.5822(2) 0.4716(3) 0.10854(14) 0.0156(9) Uani 1 1 d . . . . .
H27 H 0.6288 0.5019 0.1120 0.019 Uiso 1 1 calc R . . . .
C28 C 0.5761(3) 0.3644(4) 0.11557(15) 0.0226(10) Uani 1 1 d . . . . .
H28 H 0.6185 0.3234 0.1237 0.027 Uiso 1 1 calc R . . . .
C29 C 0.5074(3) 0.3173(3) 0.11056(15) 0.0224(10) Uani 1 1 d . . . . .
H29 H 0.5036 0.2448 0.1144 0.027 Uiso 1 1 calc R . . . .
C30 C 0.4444(2) 0.3788(4) 0.09976(14) 0.0192(9) Uani 1 1 d . . . . .
H30 H 0.3981 0.3479 0.0969 0.023 Uiso 1 1 calc R . . . .
C31 C 0.4504(2) 0.4874(3) 0.09313(13) 0.0123(8) Uani 1 1 d . . . . .
H31 H 0.4078 0.5285 0.0865 0.015 Uiso 1 1 calc R . . . .
C32 C 0.4773(2) 0.7491(3) 0.27236(13) 0.0085(8) Uani 1 1 d . . . . .
C33 C 0.4041(2) 0.7154(3) 0.26838(14) 0.0122(8) Uani 1 1 d . . . . .
H33 H 0.3660 0.7497 0.2482 0.015 Uiso 1 1 calc R . . . .
C34 C 0.3884(2) 0.6304(4) 0.29464(16) 0.0217(10) Uani 1 1 d . . . . .
H34 H 0.3397 0.6085 0.2919 0.026 Uiso 1 1 calc R . . . .
C35 C 0.4446(3) 0.5781(4) 0.32477(16) 0.0230(10) Uani 1 1 d . . . . .
H35 H 0.4339 0.5211 0.3421 0.028 Uiso 1 1 calc R . . . .
C36 C 0.5175(2) 0.6117(3) 0.32884(15) 0.0170(9) Uani 1 1 d . . . . .
H36 H 0.5555 0.5774 0.3491 0.020 Uiso 1 1 calc R . . . .
C37 C 0.5331(2) 0.6962(3) 0.30267(14) 0.0127(8) Uani 1 1 d . . . . .
H37 H 0.5818 0.7178 0.3055 0.015 Uiso 1 1 calc R . . . .
C38 C 0.5806(2) 0.9146(3) 0.27209(13) 0.0085(8) Uani 1 1 d . . . . .
C39 C 0.6464(2) 0.9389(3) 0.25835(14) 0.0106(8) Uani 1 1 d . . . . .
H39 H 0.6522 0.9199 0.2289 0.013 Uiso 1 1 calc R . . . .
C40 C 0.7032(2) 0.9910(3) 0.28822(14) 0.0125(8) Uani 1 1 d . . . . .
H40 H 0.7469 1.0064 0.2788 0.015 Uiso 1 1 calc R . . . .
C41 C 0.6950(2) 1.0202(3) 0.33207(14) 0.0152(9) Uani 1 1 d . . . . .
H41 H 0.7332 1.0549 0.3521 0.018 Uiso 1 1 calc R . . . .
C42 C 0.6294(2) 0.9974(3) 0.34604(14) 0.0140(8) Uani 1 1 d . . . . .
H42 H 0.6235 1.0174 0.3753 0.017 Uiso 1 1 calc R . . . .
C43 C 0.5731(2) 0.9450(3) 0.31633(14) 0.0127(8) Uani 1 1 d . . . . .
H43 H 0.5295 0.9298 0.3259 0.015 Uiso 1 1 calc R . . . .
C44 C 0.4304(2) 0.9514(3) 0.22927(14) 0.0098(8) Uani 1 1 d . . . . .
C45 C 0.4192(2) 1.0210(3) 0.19170(14) 0.0123(8) Uani 1 1 d . . . . .
H45 H 0.4461 1.0124 0.1687 0.015 Uiso 1 1 calc R . . . .
C46 C 0.3685(2) 1.1028(3) 0.18825(15) 0.0149(8) Uani 1 1 d . . . . .
H46 H 0.3615 1.1483 0.1630 0.018 Uiso 1 1 calc R . . . .
C47 C 0.3282(2) 1.1168(3) 0.22249(16) 0.0191(9) Uani 1 1 d . . . . .
H47 H 0.2939 1.1713 0.2201 0.023 Uiso 1 1 calc R . . . .
C48 C 0.3393(2) 1.0491(3) 0.26028(16) 0.0183(9) Uani 1 1 d . . . . .
H48 H 0.3125 1.0586 0.2833 0.022 Uiso 1 1 calc R . . . .
C49 C 0.3901(2) 0.9673(3) 0.26404(14) 0.0132(8) Uani 1 1 d . . . . .
H49 H 0.3975 0.9228 0.2897 0.016 Uiso 1 1 calc R . . . .
C50 C 0.2223(2) 0.7441(3) 0.04917(14) 0.0138(8) Uani 1 1 d . . . . .
C51 C 0.1847(2) 0.7948(4) 0.00877(15) 0.0215(10) Uani 1 1 d . . . . .
H51 H 0.1842 0.8681 0.0069 0.026 Uiso 1 1 calc R . . . .
C52 C 0.1483(3) 0.7345(5) -0.02839(17) 0.0303(12) Uani 1 1 d . . . . .
H52 H 0.1236 0.7674 -0.0554 0.036 Uiso 1 1 calc R . . . .
C53 C 0.1488(2) 0.6265(5) -0.02540(17) 0.0327(13) Uani 1 1 d . . . . .
H53 H 0.1244 0.5866 -0.0504 0.039 Uiso 1 1 calc R . . . .
C54 C 0.1854(2) 0.5760(4) 0.01472(17) 0.0276(11) Uani 1 1 d . . . . .
H54 H 0.1849 0.5028 0.0166 0.033 Uiso 1 1 calc R . . . .
C55 C 0.2227(2) 0.6350(4) 0.05203(15) 0.0191(9) Uani 1 1 d . . . . .
H55 H 0.2478 0.6014 0.0788 0.023 Uiso 1 1 calc R . . . .
C56 C 0.2090(2) 0.8139(3) 0.14105(14) 0.0122(8) Uani 1 1 d . . . . .
C57 C 0.1387(2) 0.7685(3) 0.13162(16) 0.0188(9) Uani 1 1 d . . . . .
H57 H 0.1206 0.7362 0.1032 0.023 Uiso 1 1 calc R . . . .
C58 C 0.0960(2) 0.7721(4) 0.16494(17) 0.0243(10) Uani 1 1 d . . . . .
H58 H 0.0491 0.7422 0.1589 0.029 Uiso 1 1 calc R . . . .
C59 C 0.1235(2) 0.8202(4) 0.20731(16) 0.0211(10) Uani 1 1 d . . . . .
H59 H 0.0944 0.8232 0.2294 0.025 Uiso 1 1 calc R . . . .
C60 C 0.1934(2) 0.8637(3) 0.21719(15) 0.0171(9) Uani 1 1 d . . . . .
H60 H 0.2114 0.8953 0.2458 0.021 Uiso 1 1 calc R . . . .
C61 C 0.2367(2) 0.8600(3) 0.18419(14) 0.0137(8) Uani 1 1 d . . . . .
H61 H 0.2841 0.8882 0.1908 0.016 Uiso 1 1 calc R . . . .
C62 C 0.26756(15) 0.95613(16) 0.08088(9) 0.0149(9) Uani 1 1 d G . . . .
C63 C 0.31157(15) 0.9868(2) 0.05046(10) 0.0240(10) Uani 1 1 d G . . . .
H63 H 0.3394 0.9368 0.0386 0.029 Uiso 1 1 calc R . . . .
C64 C 0.31398(17) 1.0922(2) 0.03774(10) 0.0364(14) Uani 1 1 d . . . . .
H64 H 0.3434 1.1127 0.0174 0.044 Uiso 1 1 calc R . . . .
C65 C 0.27239(19) 1.16690(17) 0.05544(12) 0.0362(13) Uani 1 1 d G . . . .
H65 H 0.2740 1.2374 0.0469 0.043 Uiso 1 1 calc R . . . .
C66 C 0.22838(17) 1.13621(19) 0.08585(11) 0.0315(12) Uani 1 1 d G . . . .
H66 H 0.2006 1.1862 0.0977 0.038 Uiso 1 1 calc R . . . .
C67 C 0.22597(15) 1.0308(2) 0.09858(9) 0.0207(10) Uani 1 1 d G . . . .
H67 H 0.1965 1.0103 0.1189 0.025 Uiso 1 1 calc R . . . .

loop_
_atom_site_aniso_label
_atom_site_aniso_U_11
_atom_site_aniso_U_22
_atom_site_aniso_U_33
_atom_site_aniso_U_23
_atom_site_aniso_U_13
_atom_site_aniso_U_12
Os1 0.00293(8) 0.00488(9) 0.00670(9) -0.00021(6) 0.00052(6) -0.00030(6)
I1 0.01212(12) 0.01411(14) 0.01575(13) 0.00167(10) 0.00330(10) -0.00146(10)
I2 0.01803(14) 0.01687(15) 0.02627(15) 0.00183(11) 0.00250(11) 0.00188(11)
P1 0.0057(4) 0.0100(5) 0.0073(4) -0.0019(4) 0.0006(3) 0.0009(4)
P2 0.0042(4) 0.0070(5) 0.0080(4) -0.0008(4) 0.0015(3) 0.0002(4)
P3 0.0048(4) 0.0090(5) 0.0115(5) -0.0007(4) -0.0003(4) 0.0012(4)
O1 0.0091(13) 0.0133(15) 0.0161(14) 0.0021(11) -0.0022(11) -0.0013(11)
O2 0.0081(13) 0.0081(14) 0.0168(14) 0.0030(11) -0.0007(11) 0.0011(11)
C1 0.0113(18) 0.010(2) 0.0085(18) -0.0028(15) 0.0051(15) -0.0012(16)
C2 0.0067(18) 0.010(2) 0.0097(18) -0.0039(15) 0.0004(14) 0.0006(15)
C3 0.0088(18) 0.010(2) 0.0095(18) -0.0023(15) 0.0014(14) -0.0013(15)
C4 0.0098(18) 0.0071(19) 0.0093(18) -0.0030(15) 0.0018(14) 0.0017(15)
C5 0.0084(18) 0.0065(19) 0.0127(19) -0.0029(15) 0.0037(15) -0.0008(15)
C6 0.0075(17) 0.0050(18) 0.0101(18) -0.0032(15) 0.0015(14) 0.0029(15)
C7 0.0089(18) 0.010(2) 0.0058(17) -0.0015(15) 0.0027(14) 0.0024(15)
C8 0.0036(17) 0.012(2) 0.0093(18) -0.0001(15) -0.0024(14) 0.0017(15)
C9 0.013(2) 0.0074(19) 0.0104(18) 0.0005(15) 0.0031(15) -0.0005(16)
C10 0.0105(19) 0.0065(19) 0.019(2) 0.0050(16) 0.0030(16) 0.0007(16)
C11 0.018(2) 0.010(2) 0.028(2) 0.0014(18) 0.0016(18) 0.0010(17)
C12 0.014(2) 0.015(2) 0.042(3) 0.011(2) 0.013(2) 0.0064(18)
C13 0.029(2) 0.015(2) 0.021(2) 0.0086(18) 0.0023(19) -0.0002(19)
C14 0.0109(19) 0.018(2) 0.0081(18) -0.0038(16) 0.0001(15) 0.0041(16)
C15 0.021(2) 0.018(2) 0.013(2) -0.0004(17) -0.0041(17) -0.0020(18)
C16 0.034(3) 0.019(2) 0.014(2) -0.0005(18) -0.0004(19) 0.002(2)
C17 0.023(2) 0.033(3) 0.0077(19) 0.0025(18) -0.0040(17) 0.011(2)
C18 0.011(2) 0.051(3) 0.013(2) 0.000(2) -0.0056(17) -0.002(2)
C19 0.0101(19) 0.029(3) 0.015(2) 0.0026(18) 0.0004(16) -0.0035(18)
C20 0.0081(18) 0.013(2) 0.0141(19) 0.0013(16) 0.0004(15) -0.0008(16)
C21 0.012(2) 0.027(2) 0.013(2) -0.0073(18) 0.0038(16) -0.0038(18)
C22 0.016(2) 0.030(3) 0.016(2) -0.0067(19) 0.0069(17) -0.0016(19)
C23 0.0091(19) 0.026(2) 0.020(2) 0.0013(18) 0.0071(16) 0.0016(18)
C24 0.0099(19) 0.016(2) 0.018(2) 0.0028(17) 0.0003(16) -0.0015(16)
C25 0.0130(19) 0.011(2) 0.0103(19) 0.0022(15) 0.0008(15) 0.0027(16)
C26 0.0132(19) 0.008(2) 0.0102(18) -0.0051(15) 0.0025(15) 0.0007(15)
C27 0.016(2) 0.017(2) 0.014(2) -0.0022(17) 0.0038(16) 0.0046(17)
C28 0.025(2) 0.023(3) 0.021(2) 0.0039(19) 0.0063(18) 0.011(2)
C29 0.038(3) 0.007(2) 0.023(2) -0.0008(17) 0.009(2) 0.0014(19)
C30 0.023(2) 0.018(2) 0.017(2) -0.0055(18) 0.0042(17) -0.0083(19)
C31 0.0118(19) 0.014(2) 0.0109(19) -0.0032(16) 0.0031(15) -0.0002(16)
C32 0.0094(18) 0.0072(19) 0.0101(18) -0.0026(15) 0.0049(15) -0.0016(15)
C33 0.0075(18) 0.015(2) 0.015(2) -0.0007(16) 0.0031(15) -0.0010(16)
C34 0.013(2) 0.021(2) 0.032(3) 0.001(2) 0.0077(18) -0.0068(18)
C35 0.022(2) 0.018(2) 0.031(3) 0.009(2) 0.0110(19) -0.0044(19)
C36 0.017(2) 0.015(2) 0.018(2) 0.0068(17) 0.0016(17) 0.0018(17)
C37 0.0076(18) 0.013(2) 0.017(2) 0.0019(16) 0.0015(15) -0.0013(16)
C38 0.0073(18) 0.0052(19) 0.0128(19) 0.0016(15) 0.0014(14) 0.0002(14)
C39 0.0095(18) 0.009(2) 0.0135(19) 0.0020(15) 0.0036(15) 0.0039(15)
C40 0.0057(17) 0.010(2) 0.021(2) 0.0018(16) 0.0012(15) -0.0009(15)
C41 0.0128(19) 0.011(2) 0.019(2) 0.0012(17) -0.0030(16) -0.0015(16)
C42 0.018(2) 0.013(2) 0.0097(19) -0.0022(16) 0.0009(16) -0.0025(17)
C43 0.0131(19) 0.013(2) 0.0135(19) 0.0011(16) 0.0052(16) -0.0027(16)
C44 0.0050(17) 0.0066(19) 0.017(2) -0.0040(15) -0.0004(15) -0.0022(15)
C45 0.0085(18) 0.011(2) 0.016(2) -0.0032(16) -0.0006(15) -0.0026(16)
C46 0.0100(19) 0.011(2) 0.021(2) 0.0005(17) -0.0029(16) -0.0004(16)
C47 0.0102(19) 0.011(2) 0.034(3) -0.0080(19) 0.0015(18) 0.0016(17)
C48 0.013(2) 0.016(2) 0.028(2) -0.0089(18) 0.0088(18) -0.0012(17)
C49 0.0111(19) 0.013(2) 0.016(2) -0.0059(16) 0.0048(16) -0.0026(16)
C50 0.0071(18) 0.020(2) 0.015(2) -0.0062(17) 0.0036(15) -0.0015(16)
C51 0.015(2) 0.033(3) 0.015(2) -0.0006(19) -0.0008(17) -0.0022(19)
C52 0.019(2) 0.051(4) 0.016(2) -0.004(2) -0.0058(19) -0.009(2)
C53 0.014(2) 0.059(4) 0.023(2) -0.024(2) 0.0009(19) -0.009(2)
C54 0.017(2) 0.030(3) 0.037(3) -0.020(2) 0.007(2) -0.002(2)
C55 0.014(2) 0.020(2) 0.021(2) -0.0097(18) 0.0001(17) -0.0023(18)
C56 0.0098(18) 0.010(2) 0.018(2) 0.0022(16) 0.0031(16) 0.0021(16)
C57 0.011(2) 0.020(2) 0.025(2) -0.0052(18) 0.0028(17) -0.0027(17)
C58 0.014(2) 0.025(3) 0.038(3) -0.004(2) 0.015(2) -0.0047(19)
C59 0.020(2) 0.019(2) 0.029(2) 0.0010(19) 0.0154(19) 0.0013(19)
C60 0.019(2) 0.017(2) 0.017(2) 0.0002(17) 0.0080(17) 0.0048(18)
C61 0.0114(19) 0.016(2) 0.014(2) 0.0009(16) 0.0019(15) 0.0012(16)
C62 0.013(2) 0.013(2) 0.014(2) 0.0018(16) -0.0056(16) -0.0014(16)
C63 0.015(2) 0.033(3) 0.022(2) 0.010(2) -0.0002(18) -0.001(2)
C64 0.028(3) 0.048(4) 0.030(3) 0.021(2) -0.001(2) -0.014(2)
C65 0.042(3) 0.019(3) 0.040(3) 0.007(2) -0.007(2) -0.003(2)
C66 0.039(3) 0.018(3) 0.032(3) 0.003(2) -0.005(2) 0.004(2)
C67 0.023(2) 0.012(2) 0.022(2) -0.0007(18) -0.0044(18) 0.0027(18)

loop_
_atom_type_symbol
_atom_type_description
_atom_type_scat_dispersion_real
_atom_type_scat_dispersion_imag
_atom_type_scat_source
C C 0.0181 0.0091 'International Tables Vol C Tables 4.2.6.8 and 6.1.1.4'
H H 0.0000 0.0000 'International Tables Vol C Tables 4.2.6.8 and 6.1.1.4'
I I -0.3257 6.8362 'International Tables Vol C Tables 4.2.6.8 and 6.1.1.4'
O O 0.0492 0.0322 'International Tables Vol C Tables 4.2.6.8 and 6.1.1.4'
Os Os -4.9801 6.2216 'International Tables Vol C Tables 4.2.6.8 and 6.1.1.4'
P P 0.2955 0.4335 'International Tables Vol C Tables 4.2.6.8 and 6.1.1.4'

loop_
_geom_angle_atom_site_label_1
_geom_angle_atom_site_label_2
_geom_angle_atom_site_label_3
_geom_angle
_geom_angle_site_symmetry_1
_geom_angle_site_symmetry_3
_geom_angle_publ_flag
P1 Os1 I1 90.73(2) . . ?
P1 Os1 P2 177.21(3) . . ?
P2 Os1 I1 92.06(2) . . ?
C1 Os1 I1 83.29(11) . . ?
C1 Os1 P1 88.79(10) . . ?
C1 Os1 P2 91.44(10) . . ?
C1 Os1 C4 75.43(15) . . ?
C1 Os1 C8 174.87(15) . . ?
C4 Os1 I1 158.72(10) . . ?
C4 Os1 P1 89.12(10) . . ?
C4 Os1 P2 88.25(10) . . ?
C4 Os1 C8 109.61(14) . . ?
C7 Os1 I1 128.50(11) . . ?
C7 Os1 P1 89.43(11) . . ?
C7 Os1 P2 88.91(10) . . ?
C7 Os1 C1 148.18(16) . . ?
C7 Os1 C4 72.78(15) . . ?
C7 Os1 C8 36.83(15) . . ?
C8 Os1 I1 91.67(10) . . ?
C8 Os1 P1 90.31(10) . . ?
C8 Os1 P2 89.71(10) . . ?
C14 P1 Os1 114.16(13) . . ?
C14 P1 C20 98.58(18) . . ?
C14 P1 C26 109.34(18) . . ?
C20 P1 Os1 121.25(13) . . ?
C20 P1 C26 100.29(18) . . ?
C26 P1 Os1 111.65(12) . . ?
C32 P2 Os1 109.90(12) . . ?
C32 P2 C38 101.15(17) . . ?
C32 P2 C44 105.21(18) . . ?
C38 P2 Os1 119.85(13) . . ?
C44 P2 Os1 117.55(13) . . ?
C44 P2 C38 101.10(17) . . ?
C2 P3 C50 113.25(18) . . ?
C2 P3 C62 111.56(16) . . ?
C56 P3 C2 107.19(18) . . ?
C56 P3 C50 108.57(19) . . ?
C56 P3 C62 107.82(16) . . ?
C62 P3 C50 108.27(17) . . ?
C9 O2 C10 119.2(3) . . ?
C2 C1 Os1 119.6(3) . . ?
C1 C2 P3 124.8(3) . . ?
C1 C2 C3 113.7(3) . . ?
C3 C2 P3 121.5(3) . . ?
C4 C3 C2 113.3(3) . . ?
C3 C4 Os1 118.0(3) . . ?
C3 C4 C5 122.7(4) . . ?
C5 C4 Os1 119.3(3) . . ?
C6 C5 C4 111.9(3) . . ?
C5 C6 C9 129.9(4) . . ?
C7 C6 C5 110.9(3) . . ?
C7 C6 C9 119.2(3) . . ?
C6 C7 Os1 125.1(3) . . ?
C6 C7 C8 150.7(4) . . ?
C8 C7 Os1 84.2(2) . . ?
C7 C8 Os1 59.0(2) . . ?
O1 C9 O2 125.4(4) . . ?
O1 C9 C6 121.9(4) . . ?
O2 C9 C6 112.6(3) . . ?
O2 C10 C11 102.1(3) . . ?
O2 C10 C12 110.6(3) . . ?
O2 C10 C13 109.3(3) . . ?
C11 C10 C12 109.8(4) . . ?
C13 C10 C11 111.4(3) . . ?
C13 C10 C12 113.1(4) . . ?
C15 C14 P1 116.4(3) . . ?
C15 C14 C19 118.3(4) . . ?
C19 C14 P1 125.2(3) . . ?
C16 C15 C14 121.4(4) . . ?
C17 C16 C15 119.3(4) . . ?
C18 C17 C16 120.4(4) . . ?
C17 C18 C19 120.4(4) . . ?
C18 C19 C14 120.1(4) . . ?
C21 C20 P1 117.2(3) . . ?
C25 C20 P1 124.6(3) . . ?
C25 C20 C21 118.3(4) . . ?
C22 C21 C20 120.9(4) . . ?
C21 C22 C23 119.5(4) . . ?
C24 C23 C22 120.4(4) . . ?
C23 C24 C25 119.8(4) . . ?
C24 C25 C20 121.0(4) . . ?
C27 C26 P1 118.0(3) . . ?
C31 C26 P1 123.7(3) . . ?
C31 C26 C27 117.8(4) . . ?
C28 C27 C26 120.8(4) . . ?
C27 C28 C29 120.7(4) . . ?
C30 C29 C28 119.5(4) . . ?
C29 C30 C31 120.0(4) . . ?
C26 C31 C30 121.1(4) . . ?
C33 C32 P2 121.5(3) . . ?
C37 C32 P2 119.3(3) . . ?
C37 C32 C33 118.8(4) . . ?
C34 C33 C32 120.0(4) . . ?
C35 C34 C33 120.6(4) . . ?
C34 C35 C36 119.4(4) . . ?
C37 C36 C35 120.0(4) . . ?
C36 C37 C32 121.2(4) . . ?
C39 C38 P2 123.0(3) . . ?
C43 C38 P2 118.5(3) . . ?
C43 C38 C39 118.4(4) . . ?
C40 C39 C38 120.7(4) . . ?
C41 C40 C39 120.1(4) . . ?
C40 C41 C42 119.7(4) . . ?
C43 C42 C41 120.0(4) . . ?
C42 C43 C38 120.9(4) . . ?
C45 C44 P2 118.9(3) . . ?
C45 C44 C49 118.5(4) . . ?
C49 C44 P2 122.5(3) . . ?
C46 C45 C44 120.9(4) . . ?
C45 C46 C47 120.1(4) . . ?
C48 C47 C46 119.7(4) . . ?
C47 C48 C49 120.6(4) . . ?
C48 C49 C44 120.3(4) . . ?
C51 C50 P3 119.9(3) . . ?
C55 C50 P3 119.8(3) . . ?
C55 C50 C51 120.3(4) . . ?
C52 C51 C50 119.3(5) . . ?
C53 C52 C51 120.2(5) . . ?
C52 C53 C54 120.6(4) . . ?
C55 C54 C53 120.0(5) . . ?
C50 C55 C54 119.6(4) . . ?
C57 C56 P3 122.5(3) . . ?
C57 C56 C61 120.1(4) . . ?
C61 C56 P3 117.4(3) . . ?
C58 C57 C56 119.5(4) . . ?
C57 C58 C59 119.9(4) . . ?
C60 C59 C58 120.9(4) . . ?
C59 C60 C61 119.6(4) . . ?
C60 C61 C56 119.9(4) . . ?
C63 C62 P3 120.65(15) . . ?
C67 C62 P3 119.34(15) . . ?
C67 C62 C63 120.0 . . ?
C62 C63 C64 120.0 . . ?
C65 C64 C63 120.0 . . ?
C66 C65 C64 120.0 . . ?
C65 C66 C67 120.0 . . ?
C62 C67 C66 120.0 . . ?

loop_
_geom_bond_atom_site_label_1
_geom_bond_atom_site_label_2
_geom_bond_distance
_geom_bond_site_symmetry_2
_geom_bond_publ_flag
Os1 I1 2.8347(3) . ?
Os1 P1 2.4094(9) . ?
Os1 P2 2.4279(9) . ?
Os1 C1 2.039(4) . ?
Os1 C4 2.083(4) . ?
Os1 C7 1.979(4) . ?
Os1 C8 2.297(4) . ?
P1 C14 1.834(4) . ?
P1 C20 1.837(4) . ?
P1 C26 1.838(4) . ?
P2 C32 1.831(4) . ?
P2 C38 1.845(4) . ?
P2 C44 1.832(4) . ?
P3 C2 1.793(4) . ?
P3 C50 1.795(4) . ?
P3 C56 1.792(4) . ?
P3 C62 1.794(2) . ?
O1 C9 1.213(5) . ?
O2 C9 1.333(5) . ?
O2 C10 1.489(5) . ?
C1 C2 1.391(5) . ?
C2 C3 1.411(6) . ?
C3 C4 1.395(5) . ?
C4 C5 1.411(6) . ?
C5 C6 1.393(5) . ?
C6 C7 1.380(6) . ?
C6 C9 1.487(5) . ?
C7 C8 1.384(5) . ?
C10 C11 1.519(6) . ?
C10 C12 1.527(6) . ?
C10 C13 1.517(6) . ?
C14 C15 1.389(6) . ?
C14 C19 1.401(6) . ?
C15 C16 1.387(6) . ?
C16 C17 1.386(7) . ?
C17 C18 1.372(7) . ?
C18 C19 1.392(6) . ?
C20 C21 1.403(6) . ?
C20 C25 1.392(6) . ?
C21 C22 1.388(6) . ?
C22 C23 1.390(6) . ?
C23 C24 1.381(6) . ?
C24 C25 1.391(6) . ?
C26 C27 1.405(6) . ?
C26 C31 1.393(6) . ?
C27 C28 1.382(7) . ?
C28 C29 1.385(7) . ?
C29 C30 1.382(7) . ?
C30 C31 1.397(6) . ?
C32 C33 1.403(5) . ?
C32 C37 1.388(6) . ?
C33 C34 1.392(6) . ?
C34 C35 1.387(7) . ?
C35 C36 1.395(6) . ?
C36 C37 1.386(6) . ?
C38 C39 1.398(5) . ?
C38 C43 1.397(6) . ?
C39 C40 1.389(6) . ?
C40 C41 1.385(6) . ?
C41 C42 1.394(6) . ?
C42 C43 1.382(6) . ?
C44 C45 1.398(6) . ?
C44 C49 1.406(6) . ?
C45 C46 1.387(6) . ?
C46 C47 1.390(6) . ?
C47 C48 1.388(7) . ?
C48 C49 1.388(6) . ?
C50 C51 1.403(6) . ?
C50 C55 1.384(6) . ?
C51 C52 1.389(7) . ?
C52 C53 1.370(8) . ?
C53 C54 1.390(8) . ?
C54 C55 1.388(6) . ?
C56 C57 1.396(6) . ?
C56 C61 1.397(6) . ?
C57 C58 1.386(6) . ?
C58 C59 1.388(7) . ?
C59 C60 1.380(6) . ?
C60 C61 1.387(6) . ?
C62 C63 1.3900 . ?
C64 C63 1.3900 . ?
C64 C65 1.3900 . ?
C65 C66 1.3900 . ?
C66 C67 1.3900 . ?
C67 C62 1.3900 . ?
